data_4112387
loop_
_publ_author_name
'Zbyn\<ek Janou\<sek'
'Uwe Lehmann'
'Jakub \<Castul\'ik'
'Ivana C\'isa\<rov\'a'
'Josef Michl'

_publ_section_title
;
 Li+-Induced \s-Bond Metathesis: Aryl for Methyl Exchange on Boron in a
 Methylated Monocarbadodecaborate Anion
;
_journal_name_full 'Journal of the American Chemical Society'
_journal_page_first 4060
_journal_page_last 4061
_journal_paper_doi 10.1021/ja0387857
_journal_volume 126
_journal_year 2004
_chemical_compound_source 'synthesized by the authors'
_chemical_formula_sum 'C25 H51 B12 Br N Na O3'
_chemical_formula_weight 646.29
_chemical_name_systematic
; 
 ? 
;
_space_group_IT_number 14
_symmetry_cell_setting monoclinic
_symmetry_space_group_name_Hall '-P 2ybc'
_symmetry_space_group_name_H-M 'P 1 21/c 1'
_atom_sites_solution_hydrogens geom
_atom_sites_solution_primary direct
_atom_sites_solution_secondary difmap
_audit_creation_method SHELXL-97
_cell_angle_alpha 90.00
_cell_angle_beta 106.6320(8)
_cell_angle_gamma 90.00
_cell_formula_units_Z 4
_cell_length_a 15.7000(2)
_cell_length_b 9.99600(10)
_cell_length_c 23.4820(3)
_cell_measurement_reflns_used 8451
_cell_measurement_temperature 150(2)
_cell_measurement_theta_max 27.5
_cell_measurement_theta_min 1
_cell_volume 3531.02(7)
_computing_cell_refinement 'COLLECT and DENZO'
_computing_data_collection 'COLLECT (Hooft, 1998) and DENZO (Otwinowski & Minor, 1997)'
_computing_data_reduction 'COLLECT and DENZO'
_computing_structure_refinement 'SHELXL-97 (Sheldrick, 1997)'
_computing_structure_solution 'SIR92 (Altomare et al., 1994)'
_diffrn_ambient_temperature 150(2)
_diffrn_detector_area_resol_mean 9.091
_diffrn_measured_fraction_theta_full 0.997
_diffrn_measured_fraction_theta_max 0.997
_diffrn_measurement_device_type 'Nonius KappaCCD area detector'
_diffrn_measurement_method '\f and \w scans to fill the Ewald sphere'
_diffrn_radiation_monochromator graphite
_diffrn_radiation_source 'fine-focus sealed tube'
_diffrn_radiation_type MoK\a
_diffrn_radiation_wavelength 0.71073
_diffrn_reflns_av_R_equivalents 0.038
_diffrn_reflns_av_sigmaI/netI 0.0296
_diffrn_reflns_limit_h_max 20
_diffrn_reflns_limit_h_min -20
_diffrn_reflns_limit_k_max 12
_diffrn_reflns_limit_k_min -12
_diffrn_reflns_limit_l_max 30
_diffrn_reflns_limit_l_min -30
_diffrn_reflns_number 53478
_diffrn_reflns_theta_full 27.48
_diffrn_reflns_theta_max 27.48
_diffrn_reflns_theta_min 3.27
_diffrn_standards_number 0
_exptl_absorpt_coefficient_mu 1.204
_exptl_absorpt_correction_type none
_exptl_crystal_colour colourless
_exptl_crystal_density_diffrn 1.216
_exptl_crystal_description irregular
_exptl_crystal_F_000 1352
_exptl_crystal_size_max 0.3
_exptl_crystal_size_mid 0.3
_exptl_crystal_size_min 0.2
_refine_diff_density_max 1.204
_refine_diff_density_min -0.622
_refine_diff_density_rms 0.067
_refine_ls_extinction_method none
_refine_ls_goodness_of_fit_ref 1.043
_refine_ls_hydrogen_treatment constr
_refine_ls_matrix_type full
_refine_ls_number_parameters 401
_refine_ls_number_reflns 8059
_refine_ls_number_restraints 2
_refine_ls_restrained_S_all 1.044
_refine_ls_R_factor_all 0.0682
_refine_ls_R_factor_gt 0.0524
_refine_ls_shift/su_max 0.009
_refine_ls_shift/su_mean 0.000
_refine_ls_structure_factor_coef Fsqd
_refine_ls_weighting_details 'calc w=1/[\s^2^(Fo^2^)+(0.0627P)^2^+4.4463P] where P=(Fo^2^+2Fc^2^)/3'
_refine_ls_weighting_scheme calc
_refine_ls_wR_factor_gt 0.1318
_refine_ls_wR_factor_ref 0.1413
_reflns_number_gt 6381
_reflns_number_total 8059
_reflns_threshold_expression >2sigma(I)
_cod_data_source_file ja0387857si20040223_121554.cif
_cod_data_source_block JA0387857
_cod_original_sg_symbol_H-M 'P 21/c'
_cod_database_code 4112387

loop_
_symmetry_equiv_pos_as_xyz
'x, y, z'
'-x, y+1/2, -z+1/2'
'-x, -y, -z'
'x, -y-1/2, z-1/2'

loop_
_atom_site_label
_atom_site_type_symbol
_atom_site_fract_x
_atom_site_fract_y
_atom_site_fract_z
_atom_site_U_iso_or_equiv
_atom_site_adp_type
_atom_site_occupancy
_atom_site_symmetry_multiplicity
_atom_site_calc_flag
_atom_site_refinement_flags
Br Br 0.07605(2) 0.07534(3) 0.576610(16) 0.05241(13) Uani 1 1 d .
C1 C 0.26067(14) 0.6913(2) 0.32109(9) 0.0187(4) Uani 1 1 d .
B2 B 0.17083(17) 0.7328(3) 0.34630(11) 0.0210(5) Uani 1 1 d .
B3 B 0.16227(17) 0.6033(3) 0.29284(11) 0.0201(5) Uani 1 1 d .
B4 B 0.26793(17) 0.5223(3) 0.30786(11) 0.0197(5) Uani 1 1 d .
B5 B 0.34178(17) 0.6002(3) 0.37183(11) 0.0219(5) Uani 1 1 d .
B6 B 0.28203(17) 0.7298(3) 0.39617(11) 0.0222(5) Uani 1 1 d .
B7 B 0.19311(17) 0.6562(3) 0.41763(11) 0.0214(5) Uani 1 1 d .
B8 B 0.11933(17) 0.5767(3) 0.35406(11) 0.0218(5) Uani 1 1 d .
B9 B 0.17971(18) 0.4460(3) 0.32969(12) 0.0229(5) Uani 1 1 d .
B10 B 0.29105(18) 0.4444(3) 0.37923(11) 0.0224(5) Uani 1 1 d .
B11 B 0.29919(17) 0.5736(3) 0.43356(11) 0.0219(5) Uani 1 1 d .
B12 B 0.19874(18) 0.4778(3) 0.40767(11) 0.0220(5) Uani 1 1 d .
C2 C 0.11998(17) 0.8710(2) 0.32826(11) 0.0292(5) Uani 1 1 d .
H2A H 0.1571 0.9430 0.3482 0.044 Uiso 1 1 calc R
H2B H 0.0659 0.8700 0.3396 0.044 Uiso 1 1 calc R
H2C H 0.1063 0.8833 0.2861 0.044 Uiso 1 1 calc R
C3 C 0.09898(16) 0.6211(3) 0.22681(10) 0.0272(5) Uani 1 1 d .
H3A H 0.1066 0.7091 0.2127 0.041 Uiso 1 1 d R
H3B H 0.0382 0.6093 0.2266 0.041 Uiso 1 1 d R
H3C H 0.1140 0.5556 0.2014 0.041 Uiso 1 1 d R
C4 C 0.30442(17) 0.4691(3) 0.25519(11) 0.0280(5) Uani 1 1 d .
H4A H 0.2556 0.4382 0.2231 0.042 Uiso 1 1 calc R
H4B H 0.3452 0.3968 0.2694 0.042 Uiso 1 1 calc R
H4C H 0.3344 0.5405 0.2414 0.042 Uiso 1 1 calc R
C5 C 0.44441(15) 0.6166(3) 0.37611(11) 0.0301(5) Uani 1 1 d .
H5A H 0.4500 0.6557 0.3400 0.045 Uiso 1 1 calc R
H5B H 0.4726 0.5305 0.3819 0.045 Uiso 1 1 calc R
H5C H 0.4724 0.6737 0.4090 0.045 Uiso 1 1 calc R
C6 C 0.32872(19) 0.8647(3) 0.42574(11) 0.0328(6) Uani 1 1 d .
H6A H 0.3901 0.8639 0.4263 0.049 Uiso 1 1 calc R
H6B H 0.3248 0.8713 0.4657 0.049 Uiso 1 1 calc R
H6C H 0.2994 0.9399 0.4031 0.049 Uiso 1 1 calc R
C7 C 0.1576(2) 0.7312(3) 0.46663(11) 0.0340(6) Uani 1 1 d .
H7A H 0.1975 0.7146 0.5054 0.051 Uiso 1 1 calc R
H7B H 0.0995 0.6982 0.4650 0.051 Uiso 1 1 calc R
H7C H 0.1545 0.8256 0.4589 0.051 Uiso 1 1 calc R
C8 C 0.01485(16) 0.5668(3) 0.34518(12) 0.0320(6) Uani 1 1 d .
H8A H -0.0125 0.6512 0.3313 0.048 Uiso 1 1 calc R
H8B H 0.0043 0.5449 0.3824 0.048 Uiso 1 1 calc R
H8C H -0.0101 0.4985 0.3165 0.048 Uiso 1 1 calc R
C9 C 0.13146(19) 0.3171(3) 0.29487(12) 0.0358(6) Uani 1 1 d .
H9A H 0.1181 0.3320 0.2528 0.054 Uiso 1 1 calc R
H9B H 0.0773 0.3008 0.3050 0.054 Uiso 1 1 calc R
H9C H 0.1699 0.2409 0.3058 0.054 Uiso 1 1 calc R
C10 C 0.35114(19) 0.3122(3) 0.39435(12) 0.0333(6) Uani 1 1 d .
H10A H 0.4015 0.3213 0.3791 0.050 Uiso 1 1 calc R
H10B H 0.3166 0.2360 0.3763 0.050 Uiso 1 1 calc R
H10C H 0.3714 0.2999 0.4366 0.050 Uiso 1 1 calc R
C11 C 0.36502(18) 0.5614(3) 0.49939(11) 0.0332(6) Uani 1 1 d .
H11A H 0.4254 0.5638 0.4978 0.050 Uiso 1 1 calc R
H11B H 0.3543 0.4785 0.5168 0.050 Uiso 1 1 calc R
H11C H 0.3549 0.6346 0.5231 0.050 Uiso 1 1 calc R
C12 C 0.16912(15) 0.3738(2) 0.44997(10) 0.0249(5) Uani 1 1 d .
C13 C 0.1495(2) 0.4135(3) 0.50150(12) 0.0420(7) Uani 1 1 d .
H13 H 0.1543 0.5039 0.5114 0.050 Uiso 1 1 calc R
C14 C 0.1229(2) 0.3258(3) 0.53921(13) 0.0436(7) Uani 1 1 d .
H14 H 0.1100 0.3573 0.5731 0.052 Uiso 1 1 calc R
C15 C 0.11606(18) 0.1936(3) 0.52572(12) 0.0343(6) Uani 1 1 d .
C16 C 0.1335(3) 0.1464(3) 0.47518(17) 0.0566(10) Uani 1 1 d .
H16 H 0.1281 0.0558 0.4658 0.068 Uiso 1 1 calc R
C17 C 0.1594(2) 0.2371(3) 0.43821(15) 0.0498(9) Uani 1 1 d .
H17 H 0.1708 0.2048 0.4040 0.060 Uiso 1 1 calc R
C18 C 0.3359(3) 0.0211(5) 0.57903(17) 0.0734(13) Uani 1 1 d .
C19 C 0.3763(5) 0.1212(7) 0.5486(2) 0.127(3) Uani 1 1 d .
H19A H 0.3451 0.1218 0.5070 0.191 Uiso 1 1 calc R
H19B H 0.4376 0.0989 0.5540 0.191 Uiso 1 1 calc R
H19C H 0.3725 0.2081 0.5651 0.191 Uiso 1 1 calc R
B20 B 0.29268(16) 0.7946(3) 0.28152(11) 0.0200(5) Uani 1 1 d .
C21 C 0.3785(3) 0.9525(3) 0.25535(14) 0.0550(9) Uani 1 1 d D
C22 C 0.2990(2) 0.9284(3) 0.20438(13) 0.0480(8) Uani 1 1 d D
C23 C 0.4114(3) 1.0871(4) 0.27066(18) 0.0759(14) Uani 1 1 d .
H23A H 0.3684 1.1376 0.2836 0.114 Uiso 1 1 calc R
H23B H 0.4215 1.1293 0.2364 0.114 Uiso 1 1 calc R
H23C H 0.4662 1.0834 0.3021 0.114 Uiso 1 1 calc R
C25 C 0.2305(3) 1.0433(4) 0.2069(3) 0.0933(19) Uani 1 1 d D
H25A H 0.1714 1.0150 0.1859 0.140 Uiso 1 1 calc R
H25B H 0.2450 1.1228 0.1887 0.140 Uiso 1 1 calc R
H25C H 0.2336 1.0616 0.2476 0.140 Uiso 1 1 calc R
C24 C 0.4580(3) 0.8664(6) 0.2448(3) 0.118(3) Uani 1 1 d D
H24A H 0.4948 0.8339 0.2822 0.177 Uiso 1 1 calc R
H24B H 0.4929 0.9213 0.2265 0.177 Uiso 1 1 calc R
H24C H 0.4342 0.7920 0.2193 0.177 Uiso 1 1 calc R
C26 C 0.3060(3) 0.9186(3) 0.14249(14) 0.0566(10) Uani 1 1 d .
H26A H 0.3410 0.8418 0.1392 0.085 Uiso 1 1 d R
H26B H 0.3340 0.9979 0.1332 0.085 Uiso 1 1 d R
H26C H 0.2477 0.9100 0.1152 0.085 Uiso 1 1 d R
Na Na 0.19730(8) -0.15966(12) 0.64105(5) 0.0423(3) Uani 1 1 d .
N1 N 0.3033(2) -0.0556(3) 0.60182(13) 0.0580(8) Uani 1 1 d .
O1 O 0.35365(15) 0.8901(2) 0.30431(8) 0.0449(5) Uani 1 1 d .
O2 O 0.26471(12) 0.79914(19) 0.22059(7) 0.0348(4) Uani 1 1 d .
O1W O 0.07790(15) -0.2846(2) 0.58858(9) 0.0506(6) Uani 1 1 d .
H1W H 0.0408 -0.2792 0.6071 0.076 Uiso 1 1 d R
H2W H 0.0583 -0.2979 0.5573 0.076 Uiso 1 1 d R

loop_
_atom_site_aniso_label
_atom_site_aniso_U_11
_atom_site_aniso_U_22
_atom_site_aniso_U_33
_atom_site_aniso_U_23
_atom_site_aniso_U_13
_atom_site_aniso_U_12
Br 0.0576(2) 0.0475(2) 0.0678(2) 0.03519(16) 0.04296(18) 0.01651(15)
C1 0.0214(10) 0.0173(10) 0.0187(10) -0.0006(8) 0.0078(8) -0.0007(8)
B2 0.0229(12) 0.0212(12) 0.0212(11) 0.0017(9) 0.0101(10) 0.0018(10)
B3 0.0210(12) 0.0206(12) 0.0204(11) 0.0001(9) 0.0085(10) -0.0019(10)
B4 0.0220(12) 0.0187(11) 0.0196(11) -0.0002(9) 0.0077(10) 0.0001(9)
B5 0.0227(12) 0.0238(12) 0.0200(11) 0.0021(10) 0.0074(10) 0.0017(10)
B6 0.0252(13) 0.0227(12) 0.0191(11) -0.0017(9) 0.0071(10) -0.0017(10)
B7 0.0267(13) 0.0201(12) 0.0199(11) 0.0013(9) 0.0107(10) 0.0018(10)
B8 0.0220(12) 0.0217(12) 0.0239(12) 0.0032(10) 0.0102(10) 0.0004(10)
B9 0.0265(13) 0.0204(12) 0.0235(12) -0.0001(10) 0.0101(10) -0.0030(10)
B10 0.0255(13) 0.0220(12) 0.0220(12) 0.0041(10) 0.0102(10) 0.0038(10)
B11 0.0244(12) 0.0233(12) 0.0198(11) 0.0013(10) 0.0089(10) 0.0019(10)
B12 0.0264(13) 0.0201(12) 0.0214(12) 0.0026(10) 0.0100(10) 0.0022(10)
C2 0.0337(13) 0.0251(12) 0.0324(13) 0.0056(10) 0.0155(11) 0.0074(10)
C3 0.0238(11) 0.0342(13) 0.0235(11) 0.0010(10) 0.0068(9) -0.0042(10)
C4 0.0360(13) 0.0262(12) 0.0266(12) -0.0003(10) 0.0169(10) 0.0041(10)
C5 0.0203(11) 0.0388(14) 0.0311(13) 0.0035(11) 0.0070(10) 0.0005(10)
C6 0.0431(15) 0.0280(13) 0.0278(12) -0.0083(10) 0.0109(11) -0.0097(11)
C7 0.0501(16) 0.0283(13) 0.0308(13) 0.0018(10) 0.0232(12) 0.0093(12)
C8 0.0248(12) 0.0393(15) 0.0345(13) 0.0071(11) 0.0128(10) -0.0004(11)
C9 0.0439(15) 0.0269(13) 0.0369(14) -0.0031(11) 0.0120(12) -0.0104(12)
C10 0.0407(14) 0.0293(13) 0.0351(13) 0.0079(11) 0.0189(12) 0.0122(11)
C11 0.0323(13) 0.0442(15) 0.0214(11) 0.0034(11) 0.0049(10) 0.0017(12)
C12 0.0247(11) 0.0264(12) 0.0258(11) 0.0067(9) 0.0107(9) 0.0025(9)
C13 0.073(2) 0.0309(14) 0.0286(13) -0.0050(11) 0.0246(14) -0.0155(14)
C14 0.066(2) 0.0423(16) 0.0311(14) 0.0000(12) 0.0272(14) -0.0120(15)
C15 0.0333(13) 0.0355(14) 0.0401(14) 0.0195(12) 0.0202(11) 0.0061(11)
C16 0.094(3) 0.0224(14) 0.077(2) 0.0119(14) 0.062(2) 0.0080(15)
C17 0.087(2) 0.0248(14) 0.0598(19) 0.0062(13) 0.0566(19) 0.0087(15)
C18 0.089(3) 0.088(3) 0.050(2) -0.025(2) 0.031(2) -0.047(3)
C19 0.179(6) 0.133(5) 0.085(3) -0.029(3) 0.061(4) -0.115(5)
B20 0.0202(12) 0.0195(12) 0.0228(12) 0.0003(9) 0.0102(10) 0.0011(9)
C21 0.082(2) 0.0505(19) 0.0389(16) -0.0011(14) 0.0274(17) -0.0370(18)
C22 0.0554(19) 0.0521(19) 0.0349(15) 0.0131(13) 0.0105(14) -0.0256(15)
C23 0.104(3) 0.062(2) 0.053(2) 0.0118(18) 0.009(2) -0.055(2)
C25 0.077(3) 0.083(3) 0.148(5) 0.081(3) 0.076(3) 0.049(2)
C24 0.063(3) 0.136(5) 0.186(6) 0.108(5) 0.086(3) 0.050(3)
C26 0.096(3) 0.0475(19) 0.0366(16) 0.0016(14) 0.0353(18) -0.0226(18)
Na 0.0438(6) 0.0486(7) 0.0386(6) 0.0135(5) 0.0181(5) 0.0067(5)
N1 0.0659(19) 0.069(2) 0.0463(16) -0.0047(14) 0.0270(14) -0.0185(16)
O1 0.0670(14) 0.0426(11) 0.0280(9) -0.0037(8) 0.0184(9) -0.0322(10)
O2 0.0403(10) 0.0408(11) 0.0221(8) 0.0048(8) 0.0072(7) -0.0198(9)
O1W 0.0582(14) 0.0619(15) 0.0308(10) -0.0029(10) 0.0110(10) 0.0023(11)

loop_
_atom_type_symbol
_atom_type_description
_atom_type_scat_dispersion_real
_atom_type_scat_dispersion_imag
_atom_type_scat_source
C C 0.0033 0.0016 'International Tables Vol C Tables 4.2.6.8 and 6.1.1.4'
H H 0.0000 0.0000 'International Tables Vol C Tables 4.2.6.8 and 6.1.1.4'
B B 0.0013 0.0007 'International Tables Vol C Tables 4.2.6.8 and 6.1.1.4'
N N 0.0061 0.0033 'International Tables Vol C Tables 4.2.6.8 and 6.1.1.4'
O O 0.0106 0.0060 'International Tables Vol C Tables 4.2.6.8 and 6.1.1.4'
Na Na 0.0362 0.0249 'International Tables Vol C Tables 4.2.6.8 and 6.1.1.4'
Br Br -0.2901 2.4595 'International Tables Vol C Tables 4.2.6.8 and 6.1.1.4'

loop_
_geom_angle_atom_site_label_1
_geom_angle_atom_site_label_2
_geom_angle_atom_site_label_3
_geom_angle
_geom_angle_site_symmetry_1
_geom_angle_site_symmetry_3
C15 Br Na 120.24(8) . .
B20 C1 B4 119.33(18) . .
B20 C1 B2 118.49(18) . .
B4 C1 B2 113.48(17) . .
B20 C1 B5 117.21(18) . .
B4 C1 B5 62.37(14) . .
B2 C1 B5 113.68(17) . .
B20 C1 B3 120.63(18) . .
B4 C1 B3 62.15(14) . .
B2 C1 B3 61.87(14) . .
B5 C1 B3 113.25(17) . .
B20 C1 B6 116.98(18) . .
B4 C1 B6 113.25(17) . .
B2 C1 B6 62.60(14) . .
B5 C1 B6 61.91(14) . .
B3 C1 B6 113.04(17) . .
C2 B2 C1 120.89(19) . .
C2 B2 B3 120.83(19) . .
C1 B2 B3 59.26(13) . .
C2 B2 B7 124.85(19) . .
C1 B2 B7 105.00(17) . .
B3 B2 B7 107.76(18) . .
C2 B2 B8 125.2(2) . .
C1 B2 B8 105.19(17) . .
B3 B2 B8 59.54(14) . .
B7 B2 B8 60.21(14) . .
C2 B2 B6 120.4(2) . .
C1 B2 B6 59.02(13) . .
B3 B2 B6 108.03(18) . .
B7 B2 B6 59.30(14) . .
B8 B2 B6 107.52(18) . .
C3 B3 C1 123.63(19) . .
C3 B3 B8 121.96(19) . .
C1 B3 B8 105.62(17) . .
C3 B3 B9 122.6(2) . .
C1 B3 B9 105.42(17) . .
B8 B3 B9 60.93(14) . .
C3 B3 B2 120.3(2) . .
C1 B3 B2 58.87(13) . .
B8 B3 B2 60.49(14) . .
B9 B3 B2 109.24(17) . .
C3 B3 B4 121.82(19) . .
C1 B3 B4 58.70(13) . .
B8 B3 B4 108.57(17) . .
B9 B3 B4 59.89(14) . .
B2 B3 B4 108.15(17) . .
C4 B4 C1 121.44(19) . .
C4 B4 B9 124.2(2) . .
C1 B4 B9 105.67(17) . .
C4 B4 B3 121.10(19) . .
C1 B4 B3 59.15(13) . .
B9 B4 B3 59.75(14) . .
C4 B4 B10 124.1(2) . .
C1 B4 B10 105.27(17) . .
B9 B4 B10 60.65(14) . .
B3 B4 B10 108.06(17) . .
C4 B4 B5 120.32(19) . .
C1 B4 B5 58.95(13) . .
B9 B4 B5 108.35(17) . .
B3 B4 B5 108.04(17) . .
B10 B4 B5 59.63(14) . .
C5 B5 C1 121.32(19) . .
C5 B5 B10 123.8(2) . .
C1 B5 B10 105.40(17) . .
C5 B5 B11 124.9(2) . .
C1 B5 B11 105.35(17) . .
B10 B5 B11 60.49(15) . .
C5 B5 B6 121.3(2) . .
C1 B5 B6 59.27(13) . .
B10 B5 B6 108.21(18) . .
B11 B5 B6 59.61(14) . .
C5 B5 B4 119.8(2) . .
C1 B5 B4 58.68(13) . .
B10 B5 B4 60.08(14) . .
B11 B5 B4 108.28(18) . .
B6 B5 B4 108.08(18) . .
C6 B6 C1 124.0(2) . .
C6 B6 B11 122.9(2) . .
C1 B6 B11 105.34(17) . .
C6 B6 B7 121.9(2) . .
C1 B6 B7 104.89(17) . .
B11 B6 B7 60.97(15) . .
C6 B6 B5 122.3(2) . .
C1 B6 B5 58.82(13) . .
B11 B6 B5 60.04(14) . .
B7 B6 B5 108.55(18) . .
C6 B6 B2 120.5(2) . .
C1 B6 B2 58.38(13) . .
B11 B6 B2 108.53(18) . .
B7 B6 B2 59.79(14) . .
B5 B6 B2 107.68(18) . .
C7 B7 B6 118.3(2) . .
C7 B7 B2 117.35(19) . .
B6 B7 B2 60.91(14) . .
C7 B7 B8 122.1(2) . .
B6 B7 B8 108.71(17) . .
B2 B7 B8 60.11(14) . .
C7 B7 B11 123.9(2) . .
B6 B7 B11 59.51(15) . .
B2 B7 B11 108.26(17) . .
B8 B7 B11 107.96(17) . .
C7 B7 B12 126.6(2) . .
B6 B7 B12 107.53(18) . .
B2 B7 B12 107.83(17) . .
B8 B7 B12 59.82(14) . .
B11 B7 B12 59.77(14) . .
C8 B8 B3 121.2(2) . .
C8 B8 B2 121.2(2) . .
B3 B8 B2 59.97(14) . .
C8 B8 B7 122.1(2) . .
B3 B8 B7 107.67(17) . .
B2 B8 B7 59.68(14) . .
C8 B8 B12 122.7(2) . .
B3 B8 B12 107.60(18) . .
B2 B8 B12 107.95(18) . .
B7 B8 B12 60.41(14) . .
C8 B8 B9 121.9(2) . .
B3 B8 B9 59.63(14) . .
B2 B8 B9 107.80(17) . .
B7 B8 B9 108.24(18) . .
B12 B8 B9 60.01(14) . .
C9 B9 B3 118.7(2) . .
C9 B9 B4 119.5(2) . .
B3 B9 B4 60.35(14) . .
C9 B9 B12 125.5(2) . .
B3 B9 B12 107.29(18) . .
B4 B9 B12 107.55(18) . .
C9 B9 B8 122.2(2) . .
B3 B9 B8 59.44(14) . .
B4 B9 B8 107.75(18) . .
B12 B9 B8 59.80(14) . .
C9 B9 B10 123.6(2) . .
B3 B9 B10 107.95(18) . .
B4 B9 B10 59.90(14) . .
B12 B9 B10 59.74(14) . .
B8 B9 B10 107.65(18) . .
C10 B10 B5 119.4(2) . .
C10 B10 B4 121.00(19) . .
B5 B10 B4 60.29(14) . .
C10 B10 B12 123.9(2) . .
B5 B10 B12 107.78(18) . .
B4 B10 B12 107.40(17) . .
C10 B10 B11 121.2(2) . .
B5 B10 B11 59.80(14) . .
B4 B10 B11 107.89(18) . .
B12 B10 B11 60.09(14) . .
C10 B10 B9 123.4(2) . .
B5 B10 B9 107.92(18) . .
B4 B10 B9 59.45(14) . .
B12 B10 B9 60.01(14) . .
B11 B10 B9 108.13(18) . .
C11 B11 B6 120.7(2) . .
C11 B11 B5 120.6(2) . .
B6 B11 B5 60.34(14) . .
C11 B11 B10 121.8(2) . .
B6 B11 B10 108.18(17) . .
B5 B11 B10 59.72(14) . .
C11 B11 B12 123.3(2) . .
B6 B11 B12 107.91(18) . .
B5 B11 B12 107.57(18) . .
B10 B11 B12 59.91(14) . .
C11 B11 B7 122.6(2) . .
B6 B11 B7 59.52(14) . .
B5 B11 B7 107.64(17) . .
B10 B11 B7 108.02(18) . .
B12 B11 B7 60.23(14) . .
C12 B12 B10 121.39(19) . .
C12 B12 B8 121.9(2) . .
B10 B12 B8 108.36(17) . .
C12 B12 B11 121.37(19) . .
B10 B12 B11 60.00(15) . .
B8 B12 B11 108.10(18) . .
C12 B12 B9 121.7(2) . .
B10 B12 B9 60.25(15) . .
B8 B12 B9 60.19(15) . .
B11 B12 B9 108.24(18) . .
C12 B12 B7 121.97(19) . .
B10 B12 B7 107.91(18) . .
B8 B12 B7 59.77(14) . .
B11 B12 B7 60.00(15) . .
B9 B12 B7 107.88(17) . .
B2 C2 H2A 109.5 . .
B2 C2 H2B 109.5 . .
H2A C2 H2B 109.5 . .
B2 C2 H2C 109.5 . .
H2A C2 H2C 109.5 . .
H2B C2 H2C 109.5 . .
B3 C3 Na 112.57(15) . 4_565
B3 C3 H3A 109.5 . .
Na C3 H3A 59.5 4_565 .
B3 C3 H3B 109.5 . .
Na C3 H3B 137.8 4_565 .
H3A C3 H3B 109.5 . .
B3 C3 H3C 109.5 . .
Na C3 H3C 51.9 4_565 .
H3A C3 H3C 109.5 . .
H3B C3 H3C 109.5 . .
B4 C4 H4A 109.5 . .
B4 C4 H4B 109.5 . .
H4A C4 H4B 109.5 . .
B4 C4 H4C 109.5 . .
H4A C4 H4C 109.5 . .
H4B C4 H4C 109.5 . .
B5 C5 H5A 109.5 . .
B5 C5 H5B 109.5 . .
H5A C5 H5B 109.5 . .
B5 C5 H5C 109.5 . .
H5A C5 H5C 109.5 . .
H5B C5 H5C 109.5 . .
B6 C6 H6A 109.5 . .
B6 C6 H6B 109.5 . .
H6A C6 H6B 109.5 . .
B6 C6 H6C 109.5 . .
H6A C6 H6C 109.5 . .
H6B C6 H6C 109.5 . .
B7 C7 H7A 109.5 . .
B7 C7 H7B 109.5 . .
H7A C7 H7B 109.5 . .
B7 C7 H7C 109.5 . .
H7A C7 H7C 109.5 . .
H7B C7 H7C 109.5 . .
B8 C8 H8A 109.5 . .
B8 C8 H8B 109.5 . .
H8A C8 H8B 109.5 . .
B8 C8 H8C 109.5 . .
H8A C8 H8C 109.5 . .
H8B C8 H8C 109.5 . .
B9 C9 H9A 109.5 . .
B9 C9 H9B 109.5 . .
H9A C9 H9B 109.5 . .
B9 C9 H9C 109.5 . .
H9A C9 H9C 109.5 . .
H9B C9 H9C 109.5 . .
B10 C10 H10A 109.5 . .
B10 C10 H10B 109.5 . .
H10A C10 H10B 109.5 . .
B10 C10 H10C 109.5 . .
H10A C10 H10C 109.5 . .
H10B C10 H10C 109.5 . .
B11 C11 H11A 109.5 . .
B11 C11 H11B 109.5 . .
H11A C11 H11B 109.5 . .
B11 C11 H11C 109.5 . .
H11A C11 H11C 109.5 . .
H11B C11 H11C 109.5 . .
C13 C12 C17 114.5(2) . .
C13 C12 B12 122.1(2) . .
C17 C12 B12 123.4(2) . .
C12 C13 C14 123.7(3) . .
C12 C13 H13 118.1 . .
C14 C13 H13 118.1 . .
C15 C14 C13 118.9(3) . .
C15 C14 H14 120.5 . .
C13 C14 H14 120.5 . .
C14 C15 C16 120.9(2) . .
C14 C15 Br 118.4(2) . .
C16 C15 Br 120.7(2) . .
C15 C16 C17 118.7(3) . .
C15 C16 H16 120.6 . .
C17 C16 H16 120.6 . .
C12 C17 C16 123.3(3) . .
C12 C17 H17 118.3 . .
C16 C17 H17 118.3 . .
N1 C18 C19 178.8(6) . .
C18 C19 H19A 109.5 . .
C18 C19 H19B 109.5 . .
H19A C19 H19B 109.5 . .
C18 C19 H19C 109.5 . .
H19A C19 H19C 109.5 . .
H19B C19 H19C 109.5 . .
O1 B20 O2 111.7(2) . .
O1 B20 C1 122.9(2) . .
O2 B20 C1 125.4(2) . .
C23 C21 O1 111.0(3) . .
C23 C21 C22 120.7(3) . .
O1 C21 C22 102.3(2) . .
C23 C21 C24 107.5(4) . .
O1 C21 C24 106.9(3) . .
C22 C21 C24 107.6(4) . .
C21 C22 O2 102.5(2) . .
C21 C22 C26 121.1(3) . .
O2 C22 C26 109.0(3) . .
C21 C22 C25 106.0(3) . .
O2 C22 C25 108.7(3) . .
C26 C22 C25 108.9(3) . .
C21 C23 H23A 109.5 . .
C21 C23 H23B 109.5 . .
H23A C23 H23B 109.5 . .
C21 C23 H23C 109.5 . .
H23A C23 H23C 109.5 . .
H23B C23 H23C 109.5 . .
C22 C25 H25A 109.5 . .
C22 C25 H25B 109.5 . .
H25A C25 H25B 109.5 . .
C22 C25 H25C 109.5 . .
H25A C25 H25C 109.5 . .
H25B C25 H25C 109.5 . .
C21 C24 H24A 109.5 . .
C21 C24 H24B 109.5 . .
H24A C24 H24B 109.5 . .
C21 C24 H24C 109.5 . .
H24A C24 H24C 109.5 . .
H24B C24 H24C 109.5 . .
C22 C26 Na 82.56(17) . 4_565
C22 C26 H26A 109.5 . .
Na C26 H26A 69.9 4_565 .
C22 C26 H26B 109.5 . .
Na C26 H26B 166.8 4_565 .
H26A C26 H26B 109.5 . .
C22 C26 H26C 109.5 . .
Na C26 H26C 60.0 4_565 .
H26A C26 H26C 109.5 . .
H26B C26 H26C 109.5 . .
O1W Na O2 102.63(9) . 4_566
O1W Na N1 126.06(10) . .
O2 Na N1 111.56(11) 4_566 .
O1W Na C3 85.97(8) . 4_566
O2 Na C3 74.45(7) 4_566 4_566
N1 Na C3 142.08(11) . 4_566
O1W Na C26 85.07(11) . 4_566
O2 Na C26 50.79(7) 4_566 4_566
N1 Na C26 85.68(12) . 4_566
C3 Na C26 120.42(9) 4_566 4_566
O1W Na Br 81.86(7) . .
O2 Na Br 155.75(6) 4_566 .
N1 Na Br 83.09(9) . .
C3 Na Br 82.21(6) 4_566 .
C26 Na Br 152.96(7) 4_566 .
O1W Na H1W 17.4 . .
O2 Na H1W 98.1 4_566 .
N1 Na H1W 141.3 . .
C3 Na H1W 68.6 4_566 .
C26 Na H1W 95.0 4_566 .
Br Na H1W 79.0 . .
C18 N1 Na 160.6(4) . .
B20 O1 C21 108.0(2) . .
B20 O2 C22 105.29(19) . .
B20 O2 Na 138.88(16) . 4_565
C22 O2 Na 115.38(15) . 4_565
Na O1W H1W 105.9 . .
Na O1W H2W 133.6 . .
H1W O1W H2W 112.9 . .

loop_
_geom_bond_atom_site_label_1
_geom_bond_atom_site_label_2
_geom_bond_distance
_geom_bond_site_symmetry_2
Br C15 1.910(2) .
Br Na 3.1278(12) .
C1 B20 1.565(3) .
C1 B4 1.728(3) .
C1 B2 1.729(3) .
C1 B5 1.733(3) .
C1 B3 1.736(3) .
C1 B6 1.741(3) .
B2 C2 1.591(3) .
B2 B3 1.781(4) .
B2 B7 1.783(3) .
B2 B8 1.791(4) .
B2 B6 1.803(4) .
B3 C3 1.594(3) .
B3 B8 1.774(4) .
B3 B9 1.777(4) .
B3 B4 1.788(4) .
B4 C4 1.595(3) .
B4 B9 1.780(4) .
B4 B10 1.788(4) .
B4 B5 1.792(4) .
B5 C5 1.594(3) .
B5 B10 1.780(4) .
B5 B11 1.782(4) .
B5 B6 1.787(4) .
B6 C6 1.595(3) .
B6 B11 1.774(4) .
B6 B7 1.774(4) .
B7 C7 1.601(3) .
B7 B8 1.792(4) .
B7 B11 1.800(4) .
B7 B12 1.804(4) .
B8 C8 1.596(3) .
B8 B12 1.793(4) .
B8 B9 1.800(4) .
B9 C9 1.597(4) .
B9 B12 1.797(4) .
B9 B10 1.801(4) .
B10 C10 1.604(3) .
B10 B12 1.792(4) .
B10 B11 1.794(4) .
B11 C11 1.599(3) .
B11 B12 1.796(4) .
B12 C12 1.597(3) .
C2 H2A 0.9600 .
C2 H2B 0.9600 .
C2 H2C 0.9600 .
C3 Na 2.892(3) 4_565
C3 H3A 0.9600 .
C3 H3B 0.9600 .
C3 H3C 0.9600 .
C4 H4A 0.9600 .
C4 H4B 0.9600 .
C4 H4C 0.9600 .
C5 H5A 0.9600 .
C5 H5B 0.9600 .
C5 H5C 0.9600 .
C6 H6A 0.9600 .
C6 H6B 0.9600 .
C6 H6C 0.9600 .
C7 H7A 0.9600 .
C7 H7B 0.9600 .
C7 H7C 0.9600 .
C8 H8A 0.9600 .
C8 H8B 0.9600 .
C8 H8C 0.9600 .
C9 H9A 0.9600 .
C9 H9B 0.9600 .
C9 H9C 0.9600 .
C10 H10A 0.9600 .
C10 H10B 0.9600 .
C10 H10C 0.9600 .
C11 H11A 0.9600 .
C11 H11B 0.9600 .
C11 H11C 0.9600 .
C12 C13 1.390(4) .
C12 C17 1.393(4) .
C13 C14 1.393(4) .
C13 H13 0.9300 .
C14 C15 1.356(4) .
C14 H14 0.9300 .
C15 C16 1.375(4) .
C16 C17 1.394(4) .
C16 H16 0.9300 .
C17 H17 0.9300 .
C18 N1 1.137(5) .
C18 C19 1.474(6) .
C19 H19A 0.9600 .
C19 H19B 0.9600 .
C19 H19C 0.9600 .
B20 O1 1.349(3) .
B20 O2 1.372(3) .
C21 C23 1.449(4) .
C21 O1 1.456(3) .
C21 C22 1.481(5) .
C21 C24 1.593(5) .
C22 O2 1.490(3) .
C22 C26 1.492(4) .
C22 C25 1.586(5) .
C23 H23A 0.9600 .
C23 H23B 0.9600 .
C23 H23C 0.9600 .
C25 H25A 0.9600 .
C25 H25B 0.9600 .
C25 H25C 0.9600 .
C24 H24A 0.9600 .
C24 H24B 0.9600 .
C24 H24C 0.9600 .
C26 Na 3.096(4) 4_565
C26 H26A 0.9600 .
C26 H26B 0.9600 .
C26 H26C 0.9600 .
Na O1W 2.295(3) .
Na O2 2.328(2) 4_566
Na N1 2.362(3) .
Na C3 2.892(3) 4_566
Na C26 3.096(4) 4_566
Na H1W 2.6416 .
O2 Na 2.328(2) 4_565
O1W H1W 0.8227 .
O1W H2W 0.7224 .
